data_7058003
loop_
_publ_author_name
'Achar, Gautam'
'C. R., Shahini'
'Patil, Siddappa A.'
'Ma\/lecki, Jan Grzegorz'
'Budagumpi, Srinivasa'

_publ_section_title
;
 Coumarin-substituted 1,2,4-triazole-derived silver(i) and gold(i)
 complexes: synthesis, characterization and anticancer studies
;
_journal_issue 3
_journal_name_full 'New Journal of Chemistry'
_journal_page_first 1216
_journal_paper_doi 10.1039/C8NJ02927J
_journal_volume 43
_journal_year 2019
_chemical_formula_moiety 'C17 H20 N3 O2, F6 P'
_chemical_formula_sum 'C17 H20 F6 N3 O2 P'
_chemical_formula_weight 443.33
_space_group_crystal_system monoclinic
_space_group_IT_number 14
_space_group_name_Hall '-P 2yn'
_space_group_name_H-M_alt 'P 1 21/n 1'
_symmetry_space_group_name_Hall '-P 2yn'
_symmetry_space_group_name_H-M 'P 1 21/n 1'
_atom_sites_solution_hydrogens geom
_audit_creation_date 2018-11-09
_audit_creation_method
;
Olex2 1.2
(compiled 2018.05.29 svn.r3508 for OlexSys, GUI svn.r5506)
;
_audit_update_record
;
2018-11-25 deposited with the CCDC.
2018-12-03 downloaded from the CCDC.
;
_cell_angle_alpha 90
_cell_angle_beta 92.2890(10)
_cell_angle_gamma 90
_cell_formula_units_Z 4
_cell_length_a 6.7105(2)
_cell_length_b 13.5695(4)
_cell_length_c 21.2416(7)
_cell_measurement_reflns_used 3163
_cell_measurement_temperature 296.15
_cell_measurement_theta_max 64.71
_cell_measurement_theta_min 5.29
_cell_volume 1932.68(10)
_computing_cell_refinement 'APEX3 and SAINT (Bruker, 2016)'
_computing_data_collection 'APEX3 and SAINT (Bruker, 2016)'
_computing_data_reduction 'APEX3 and SAINT (Bruker, 2016)'
_computing_molecular_graphics 'Olex2 (Dolomanov et al., 2009)'
_computing_publication_material 'Olex2 (Dolomanov et al., 2009)'
_computing_structure_refinement 'ShelXL (Sheldrick, 2015)'
_computing_structure_solution 'SHELXS-97 (Sheldrick, 1990)'
_diffrn_ambient_temperature 296.15
_diffrn_measured_fraction_theta_full 0.970
_diffrn_measured_fraction_theta_max 0.970
_diffrn_measurement_device_type 'Bruker X8 Proteum'
_diffrn_measurement_method '\\\f and \\\w scans'
_diffrn_radiation_type CuK\a
_diffrn_radiation_wavelength 1.54178
_diffrn_reflns_av_R_equivalents 0.0374
_diffrn_reflns_av_unetI/netI 0.0321
_diffrn_reflns_Laue_measured_fraction_full 0.970
_diffrn_reflns_Laue_measured_fraction_max 0.970
_diffrn_reflns_limit_h_max 7
_diffrn_reflns_limit_h_min -6
_diffrn_reflns_limit_k_max 15
_diffrn_reflns_limit_k_min -15
_diffrn_reflns_limit_l_max 23
_diffrn_reflns_limit_l_min -24
_diffrn_reflns_number 12007
_diffrn_reflns_point_group_measured_fraction_full 0.970
_diffrn_reflns_point_group_measured_fraction_max 0.970
_diffrn_reflns_theta_full 64.709
_diffrn_reflns_theta_max 64.709
_diffrn_reflns_theta_min 5.291
_exptl_absorpt_coefficient_mu 1.974
_exptl_absorpt_correction_T_max 0.648
_exptl_absorpt_correction_T_min 0.592
_exptl_absorpt_correction_type multi-scan
_exptl_absorpt_process_details SADABS
_exptl_crystal_colour White
_exptl_crystal_density_diffrn 1.524
_exptl_crystal_density_method 'not measured'
_exptl_crystal_description Rectangle
_exptl_crystal_F_000 912
_exptl_crystal_size_max 0.29
_exptl_crystal_size_mid 0.26
_exptl_crystal_size_min 0.22
_refine_diff_density_max 0.256
_refine_diff_density_min -0.565
_refine_diff_density_rms 0.074
_refine_ls_extinction_method none
_refine_ls_goodness_of_fit_ref 1.066
_refine_ls_hydrogen_treatment constr
_refine_ls_matrix_type full
_refine_ls_number_parameters 264
_refine_ls_number_reflns 3163
_refine_ls_number_restraints 0
_refine_ls_restrained_S_all 1.066
_refine_ls_R_factor_all 0.0350
_refine_ls_R_factor_gt 0.0338
_refine_ls_shift/su_max 0.001
_refine_ls_shift/su_mean 0.000
_refine_ls_structure_factor_coef Fsqd
_refine_ls_weighting_details 'w=1/[\s^2^(Fo^2^)+(0.0438P)^2^+0.9109P] where P=(Fo^2^+2Fc^2^)/3'
_refine_ls_weighting_scheme calc
_refine_ls_wR_factor_gt 0.0849
_refine_ls_wR_factor_ref 0.0862
_reflns_Friedel_coverage 0.000
_reflns_number_gt 3021
_reflns_number_total 3163
_reflns_threshold_expression 'I > 2\s(I)'
_cod_data_source_file c8nj02927j2.cif
_cod_data_source_block g3s4
_cod_depositor_comments 'Adding full bibliography for 7058000--7058006.cif.'
_cod_database_code 7058003
_shelx_shelxl_version_number 2016/4
_shelx_space_group_comment
;
The symmetry employed for this shelxl refinement is uniquely defined
by the following loop, which should always be used as a source of
symmetry information in preference to the above space-group names.
They are only intended as comments.
;
_olex2_refinement_description
;
1. Fixed Uiso
 At 1.2 times of:
  All C(H) groups, All C(H,H) groups
 At 1.5 times of:
  All C(H,H,H) groups
2.a Secondary CH2 refined with riding coordinates:
 C3(H3A,H3B), C4(H4A,H4B), C5(H5A,H5B), C7(H7A,H7B)
2.b Aromatic/amide H refined with riding coordinates:
 C2(H2), C1(H1), C9(H9), C12(H12), C13(H13), C15(H15)
2.c Idealised Me refined as rotating group:
 C6(H6A,H6B,H6C), C17(H17A,H17B,H17C)
;
_olex2_submission_special_instructions 'No special instructions were received'

loop_
_space_group_symop_operation_xyz
'x, y, z'
'-x+1/2, y+1/2, -z+1/2'
'-x, -y, -z'
'x-1/2, -y-1/2, z-1/2'

loop_
_atom_site_label
_atom_site_type_symbol
_atom_site_fract_x
_atom_site_fract_y
_atom_site_fract_z
_atom_site_U_iso_or_equiv
_atom_site_adp_type
_atom_site_occupancy
_atom_site_site_symmetry_order
_atom_site_calc_flag
_atom_site_refinement_flags_posn
P1 P 0.60373(5) 0.27345(3) 0.77544(2) 0.01601(13) Uani 1 1 d .
F1 F 0.62109(14) 0.38893(6) 0.79035(4) 0.0251(2) Uani 1 1 d .
F2 F 0.37248(14) 0.28712(7) 0.75473(5) 0.0274(2) Uani 1 1 d .
F3 F 0.66482(16) 0.29281(8) 0.70502(4) 0.0315(3) Uani 1 1 d .
F4 F 0.58596(14) 0.15794(7) 0.76081(5) 0.0290(2) Uani 1 1 d .
F5 F 0.83471(13) 0.25989(7) 0.79649(5) 0.0250(2) Uani 1 1 d .
F6 F 0.54303(15) 0.25372(8) 0.84631(4) 0.0317(3) Uani 1 1 d .
O1 O 0.82986(15) 0.53615(8) 0.56046(5) 0.0200(2) Uani 1 1 d .
O2 O 0.96723(16) 0.45155(8) 0.63897(5) 0.0219(3) Uani 1 1 d .
N1 N 0.24597(18) 0.49577(9) 0.81659(6) 0.0156(3) Uani 1 1 d .
N2 N 0.32787(18) 0.57309(9) 0.73413(6) 0.0159(3) Uani 1 1 d .
C2 C 0.4171(2) 0.61529(12) 0.78652(7) 0.0200(3) Uani 1 1 d .
H2 H 0.500840 0.669846 0.785634 0.024 Uiso 1 1 calc R
C1 C 0.2200(2) 0.49782(11) 0.75512(7) 0.0153(3) Uani 1 1 d .
H1 H 0.141340 0.454979 0.730660 0.018 Uiso 1 1 calc R
N3 N 0.37040(19) 0.56968(10) 0.83772(6) 0.0209(3) Uani 1 1 d .
C3 C 0.1544(2) 0.42816(11) 0.86092(7) 0.0181(3) Uani 1 1 d .
H3A H 0.253442 0.408520 0.892994 0.022 Uiso 1 1 calc R
H3B H 0.109625 0.369356 0.838569 0.022 Uiso 1 1 calc R
C4 C -0.0215(2) 0.47527(11) 0.89230(7) 0.0176(3) Uani 1 1 d .
H4A H -0.121891 0.494147 0.860440 0.021 Uiso 1 1 calc R
H4B H 0.022404 0.534307 0.914551 0.021 Uiso 1 1 calc R
C5 C -0.1118(2) 0.40347(12) 0.93848(7) 0.0208(3) Uani 1 1 d .
H5A H -0.144950 0.342475 0.916674 0.025 Uiso 1 1 calc R
H5B H -0.013454 0.388506 0.971828 0.025 Uiso 1 1 calc R
C6 C -0.2982(2) 0.44439(14) 0.96743(8) 0.0272(4) Uani 1 1 d .
H6A H -0.266517 0.505163 0.988684 0.041 Uiso 1 1 calc GR
H6B H -0.347235 0.397739 0.997059 0.041 Uiso 1 1 calc GR
H6C H -0.398587 0.456083 0.934809 0.041 Uiso 1 1 calc GR
C7 C 0.3251(2) 0.60860(11) 0.66887(7) 0.0172(3) Uani 1 1 d .
H7A H 0.318705 0.680012 0.669275 0.021 Uiso 1 1 calc R
H7B H 0.204689 0.584723 0.647149 0.021 Uiso 1 1 calc R
C8 C 0.5015(2) 0.57778(10) 0.63219(7) 0.0152(3) Uani 1 1 d .
C9 C 0.6504(2) 0.52172(11) 0.65607(7) 0.0164(3) Uani 1 1 d .
H9 H 0.642509 0.496688 0.696652 0.020 Uiso 1 1 calc R
C10 C 0.8235(2) 0.49923(11) 0.62003(7) 0.0171(3) Uani 1 1 d .
C11 C 0.6739(2) 0.59038(11) 0.53389(7) 0.0175(3) Uani 1 1 d .
C12 C 0.6925(2) 0.62074(12) 0.47200(7) 0.0221(3) Uani 1 1 d .
H12 H 0.805823 0.605048 0.450261 0.027 Uiso 1 1 calc R
C13 C 0.5400(3) 0.67460(12) 0.44331(7) 0.0230(4) Uani 1 1 d .
H13 H 0.552060 0.695511 0.401943 0.028 Uiso 1 1 calc R
C14 C 0.3669(2) 0.69861(11) 0.47508(7) 0.0201(3) Uani 1 1 d .
C15 C 0.3528(2) 0.66723(11) 0.53671(7) 0.0180(3) Uani 1 1 d .
H15 H 0.238883 0.682473 0.558268 0.022 Uiso 1 1 calc R
C16 C 0.5058(2) 0.61298(10) 0.56763(7) 0.0159(3) Uani 1 1 d .
C17 C 0.2020(3) 0.75715(12) 0.44259(8) 0.0245(4) Uani 1 1 d .
H17A H 0.141879 0.718711 0.408982 0.037 Uiso 1 1 calc GR
H17B H 0.255994 0.816656 0.425730 0.037 Uiso 1 1 calc GR
H17C H 0.103202 0.773394 0.472349 0.037 Uiso 1 1 calc GR

loop_
_atom_site_aniso_label
_atom_site_aniso_U_11
_atom_site_aniso_U_22
_atom_site_aniso_U_33
_atom_site_aniso_U_23
_atom_site_aniso_U_13
_atom_site_aniso_U_12
P1 0.0148(2) 0.0161(2) 0.0172(2) 0.00073(14) 0.00098(15) 0.00050(14)
F1 0.0255(5) 0.0177(5) 0.0320(5) -0.0036(4) -0.0017(4) 0.0016(4)
F2 0.0187(5) 0.0269(5) 0.0361(6) -0.0015(4) -0.0058(4) 0.0026(4)
F3 0.0392(6) 0.0386(6) 0.0171(5) -0.0006(4) 0.0055(4) -0.0070(4)
F4 0.0251(5) 0.0170(5) 0.0444(6) -0.0026(4) -0.0051(4) -0.0003(4)
F5 0.0158(5) 0.0240(5) 0.0350(6) -0.0016(4) -0.0016(4) 0.0012(4)
F6 0.0301(6) 0.0443(6) 0.0211(5) 0.0048(4) 0.0045(4) -0.0098(5)
O1 0.0178(6) 0.0266(6) 0.0158(5) -0.0014(4) 0.0038(4) 0.0022(4)
O2 0.0171(6) 0.0274(6) 0.0211(6) -0.0037(5) -0.0002(4) 0.0037(5)
N1 0.0139(6) 0.0180(6) 0.0149(6) 0.0001(5) 0.0019(5) 0.0006(5)
N2 0.0137(6) 0.0200(6) 0.0142(6) 0.0008(5) 0.0031(5) 0.0015(5)
C2 0.0192(8) 0.0230(8) 0.0180(8) 0.0000(6) 0.0017(6) -0.0038(6)
C1 0.0136(7) 0.0171(7) 0.0153(7) -0.0003(6) 0.0022(5) 0.0026(6)
N3 0.0211(7) 0.0239(7) 0.0177(7) -0.0017(5) 0.0018(5) -0.0045(5)
C3 0.0197(8) 0.0184(7) 0.0166(7) 0.0032(6) 0.0045(6) 0.0002(6)
C4 0.0164(8) 0.0205(7) 0.0161(7) 0.0010(6) 0.0017(6) 0.0005(6)
C5 0.0203(8) 0.0231(8) 0.0191(8) 0.0023(6) 0.0031(6) -0.0017(6)
C6 0.0209(9) 0.0366(9) 0.0247(9) 0.0036(7) 0.0066(7) -0.0021(7)
C7 0.0164(8) 0.0214(8) 0.0138(7) 0.0035(6) 0.0015(6) 0.0012(6)
C8 0.0168(8) 0.0142(7) 0.0146(7) -0.0025(6) 0.0012(6) -0.0045(6)
C9 0.0181(8) 0.0170(7) 0.0143(7) -0.0012(6) 0.0019(6) -0.0031(6)
C10 0.0172(8) 0.0182(7) 0.0159(7) -0.0041(6) 0.0003(6) -0.0026(6)
C11 0.0175(8) 0.0186(7) 0.0164(7) -0.0034(6) 0.0002(6) -0.0019(6)
C12 0.0241(8) 0.0266(8) 0.0160(8) -0.0028(6) 0.0062(6) -0.0034(7)
C13 0.0318(9) 0.0246(8) 0.0129(7) -0.0010(6) 0.0033(6) -0.0043(7)
C14 0.0277(9) 0.0162(7) 0.0163(8) -0.0021(6) -0.0014(6) -0.0040(6)
C15 0.0203(8) 0.0164(7) 0.0173(8) -0.0018(6) 0.0020(6) -0.0022(6)
C16 0.0192(8) 0.0147(7) 0.0139(7) -0.0026(6) 0.0017(6) -0.0048(6)
C17 0.0333(10) 0.0225(8) 0.0174(8) 0.0013(6) -0.0021(7) 0.0022(7)

loop_
_atom_type_symbol
_atom_type_description
_atom_type_scat_dispersion_real
_atom_type_scat_dispersion_imag
_atom_type_scat_source
C C 0.0181 0.0091 'International Tables Vol C Tables 4.2.6.8 and 6.1.1.4'
F F 0.0727 0.0534 'International Tables Vol C Tables 4.2.6.8 and 6.1.1.4'
N N 0.0311 0.0180 'International Tables Vol C Tables 4.2.6.8 and 6.1.1.4'
O O 0.0492 0.0322 'International Tables Vol C Tables 4.2.6.8 and 6.1.1.4'
P P 0.2955 0.4335 'International Tables Vol C Tables 4.2.6.8 and 6.1.1.4'
H H 0.0000 0.0000 'International Tables Vol C Tables 4.2.6.8 and 6.1.1.4'

loop_
_geom_angle_atom_site_label_1
_geom_angle_atom_site_label_2
_geom_angle_atom_site_label_3
_geom_angle
F1 P1 F2 90.18(5)
F1 P1 F5 89.73(5)
F3 P1 F1 90.28(5)
F3 P1 F2 90.33(6)
F3 P1 F4 89.95(6)
F3 P1 F5 89.92(6)
F3 P1 F6 179.78(7)
F4 P1 F1 179.77(6)
F4 P1 F2 89.78(5)
F4 P1 F5 90.31(5)
F5 P1 F2 179.73(6)
F6 P1 F1 89.83(5)
F6 P1 F2 89.86(6)
F6 P1 F4 89.94(6)
F6 P1 F5 89.89(5)
C10 O1 C11 121.59(12)
C1 N1 N3 111.47(12)
C1 N1 C3 127.61(13)
N3 N1 C3 120.88(12)
C2 N2 C7 128.30(13)
C1 N2 C2 105.85(12)
C1 N2 C7 125.37(13)
N2 C2 H2 124.2
N3 C2 N2 111.64(14)
N3 C2 H2 124.2
N1 C1 N2 107.22(13)
N1 C1 H1 126.4
N2 C1 H1 126.4
C2 N3 N1 103.81(12)
N1 C3 H3A 109.3
N1 C3 H3B 109.3
N1 C3 C4 111.78(12)
H3A C3 H3B 107.9
C4 C3 H3A 109.3
C4 C3 H3B 109.3
C3 C4 H4A 109.6
C3 C4 H4B 109.6
C3 C4 C5 110.41(12)
H4A C4 H4B 108.1
C5 C4 H4A 109.6
C5 C4 H4B 109.6
C4 C5 H5A 109.1
C4 C5 H5B 109.1
H5A C5 H5B 107.9
C6 C5 C4 112.40(13)
C6 C5 H5A 109.1
C6 C5 H5B 109.1
C5 C6 H6A 109.5
C5 C6 H6B 109.5
C5 C6 H6C 109.5
H6A C6 H6B 109.5
H6A C6 H6C 109.5
H6B C6 H6C 109.5
N2 C7 H7A 108.6
N2 C7 H7B 108.6
N2 C7 C8 114.72(12)
H7A C7 H7B 107.6
C8 C7 H7A 108.6
C8 C7 H7B 108.6
C9 C8 C7 123.57(13)
C9 C8 C16 120.07(14)
C16 C8 C7 116.35(13)
C8 C9 H9 119.3
C8 C9 C10 121.42(14)
C10 C9 H9 119.3
O1 C10 C9 117.93(13)
O2 C10 O1 116.67(13)
O2 C10 C9 125.38(14)
O1 C11 C12 116.71(13)
O1 C11 C16 121.49(13)
C12 C11 C16 121.80(15)
C11 C12 H12 120.6
C13 C12 C11 118.84(15)
C13 C12 H12 120.6
C12 C13 H13 119.2
C12 C13 C14 121.58(15)
C14 C13 H13 119.2
C13 C14 C17 120.55(14)
C15 C14 C13 118.18(15)
C15 C14 C17 121.27(14)
C14 C15 H15 119.1
C14 C15 C16 121.83(14)
C16 C15 H15 119.1
C11 C16 C8 117.38(14)
C11 C16 C15 117.77(14)
C15 C16 C8 124.85(14)
C14 C17 H17A 109.5
C14 C17 H17B 109.5
C14 C17 H17C 109.5
H17A C17 H17B 109.5
H17A C17 H17C 109.5
H17B C17 H17C 109.5

loop_
_geom_bond_atom_site_label_1
_geom_bond_atom_site_label_2
_geom_bond_distance
P1 F1 1.6019(9)
P1 F2 1.6067(10)
P1 F3 1.5886(10)
P1 F4 1.6015(10)
P1 F5 1.6066(9)
P1 F6 1.5976(10)
O1 C10 1.3632(19)
O1 C11 1.3815(19)
O2 C10 1.2162(19)
N1 C1 1.311(2)
N1 N3 1.3691(18)
N1 C3 1.4670(19)
N2 C2 1.368(2)
N2 C1 1.339(2)
N2 C7 1.4669(19)
C2 H2 0.9300
C2 N3 1.301(2)
C1 H1 0.9300
C3 H3A 0.9700
C3 H3B 0.9700
C3 C4 1.520(2)
C4 H4A 0.9700
C4 H4B 0.9700
C4 C5 1.525(2)
C5 H5A 0.9700
C5 H5B 0.9700
C5 C6 1.521(2)
C6 H6A 0.9600
C6 H6B 0.9600
C6 H6C 0.9600
C7 H7A 0.9700
C7 H7B 0.9700
C7 C8 1.502(2)
C8 C9 1.340(2)
C8 C16 1.453(2)
C9 H9 0.9300
C9 C10 1.449(2)
C11 C12 1.388(2)
C11 C16 1.394(2)
C12 H12 0.9300
C12 C13 1.380(2)
C13 H13 0.9300
C13 C14 1.405(2)
C14 C15 1.383(2)
C14 C17 1.507(2)
C15 H15 0.9300
C15 C16 1.405(2)
C17 H17A 0.9600
C17 H17B 0.9600
C17 H17C 0.9600
